data_4022140
loop_
_publ_author_name
'Albrecht Berkessel'
'Katrin Roland'
'Michael Schr\"oder'
'J\"org M. Neud\"orfl'
'Johann Lex'

_publ_section_title
;
 Enantiomerically Pure Isophorone Diamine
 [3-(Aminomethyl)-3,5,5-trimethylcyclohexylamine]: A Chiral
 1,4-Diamine Building Block Made Available on Large Scale
;
_journal_name_full 'Journal of Organic Chemistry'
_journal_page_first 9312
_journal_page_last 9318
_journal_paper_doi 10.1021/jo0613737
_journal_volume 71
_journal_year 2006
_chemical_formula_moiety 'C24 H34 N2 O4 S2'
_chemical_formula_sum 'C24 H34 N2 O4 S2'
_chemical_formula_weight 478.65
_chemical_name_systematic
; 
 ? 
;
_space_group_IT_number 14
_symmetry_cell_setting monoclinic
_symmetry_space_group_name_Hall '-P 2ybc'
_symmetry_space_group_name_H-M 'P 1 21/c 1'
_atom_sites_solution_hydrogens geom
_atom_sites_solution_primary direct
_atom_sites_solution_secondary difmap
_audit_creation_method SHELXL-97
_cell_angle_alpha 90.00
_cell_angle_beta 104.4430(10)
_cell_angle_gamma 90.00
_cell_formula_units_Z 4
_cell_length_a 8.4050(2)
_cell_length_b 29.0880(10)
_cell_length_c 10.4372(4)
_cell_measurement_reflns_used 12521
_cell_measurement_temperature 100(2)
_cell_measurement_theta_max 27.00
_cell_measurement_theta_min 2.13
_cell_volume 2471.09(14)
_computing_cell_refinement 'Nonius DENZO (Otwinowski, Minor 1997)'
_computing_data_collection 'Nonius COLLECT'
_computing_data_reduction 'Nonius DENZO (Otwinowski, Minor 1997)'
_computing_molecular_graphics 'SCHAKAL99 (E. Keller 1999)'
_computing_publication_material 'PLATON (A. L. Spek 1980-2004)'
_computing_structure_refinement 'SHELXL-97 (Sheldrick, 1997)'
_computing_structure_solution 'SHELXS-97 (Sheldrick, 1997)'
_diffrn_ambient_temperature 100(2)
_diffrn_measured_fraction_theta_full 0.967
_diffrn_measured_fraction_theta_max 0.967
_diffrn_measurement_device_type 'Nonius KappaCCD'
_diffrn_measurement_method Phi/Omega-Scans
_diffrn_radiation_monochromator graphite
_diffrn_radiation_source 'fine-focus sealed tube'
_diffrn_radiation_type MoK\a
_diffrn_radiation_wavelength 0.71073
_diffrn_reflns_av_R_equivalents 0.0839
_diffrn_reflns_av_sigmaI/netI 0.1496
_diffrn_reflns_limit_h_max 10
_diffrn_reflns_limit_h_min -10
_diffrn_reflns_limit_k_max 37
_diffrn_reflns_limit_k_min -34
_diffrn_reflns_limit_l_max 13
_diffrn_reflns_limit_l_min -10
_diffrn_reflns_number 12521
_diffrn_reflns_theta_full 27.00
_diffrn_reflns_theta_max 27.00
_diffrn_reflns_theta_min 2.13
_exptl_absorpt_coefficient_mu 0.248
_exptl_absorpt_correction_type none
_exptl_crystal_colour colourless
_exptl_crystal_density_diffrn 1.287
_exptl_crystal_density_method 'not measured'
_exptl_crystal_description needle
_exptl_crystal_F_000 1024
_exptl_crystal_size_max 0.33
_exptl_crystal_size_mid 0.18
_exptl_crystal_size_min 0.14
_refine_diff_density_max 0.416
_refine_diff_density_min -0.359
_refine_diff_density_rms 0.073
_refine_ls_extinction_coef 0.0025(4)
_refine_ls_extinction_expression Fc^*^=kFc[1+0.001xFc^2^\l^3^/sin(2\q)]^-1/4^
_refine_ls_extinction_method SHELXL
_refine_ls_goodness_of_fit_ref 0.959
_refine_ls_hydrogen_treatment mixed
_refine_ls_matrix_type full
_refine_ls_number_parameters 397
_refine_ls_number_reflns 5219
_refine_ls_number_restraints 0
_refine_ls_restrained_S_all 0.959
_refine_ls_R_factor_all 0.1357
_refine_ls_R_factor_gt 0.0549
_refine_ls_shift/su_max 0.053
_refine_ls_shift/su_mean 0.001
_refine_ls_structure_factor_coef Fsqd
_refine_ls_weighting_details 'calc w=1/[\s^2^(Fo^2^)+(0.0340P)^2^+0.0000P] where P=(Fo^2^+2Fc^2^)/3'
_refine_ls_weighting_scheme calc
_refine_ls_wR_factor_gt 0.0900
_refine_ls_wR_factor_ref 0.1081
_reflns_number_gt 2783
_reflns_number_total 5219
_reflns_threshold_expression >2sigma(I)
_cod_data_source_file jo0613737si20060828_084917.cif
_cod_original_sg_symbol_H-M 'P 21/c'
_cod_database_code 4022140

loop_
_symmetry_equiv_pos_as_xyz
'x, y, z'
'x, -y+1/2, z+1/2'
'-x, -y, -z'
'-x, y-1/2, -z-1/2'

loop_
_atom_site_label
_atom_site_type_symbol
_atom_site_fract_x
_atom_site_fract_y
_atom_site_fract_z
_atom_site_U_iso_or_equiv
_atom_site_adp_type
_atom_site_occupancy
_atom_site_symmetry_multiplicity
_atom_site_calc_flag
_atom_site_refinement_flags
S1 S 0.18491(8) 0.52476(3) 0.18166(7) 0.0197(2) Uani 1 1 d .
S2 S 0.56961(8) 0.75114(3) 0.12836(7) 0.0193(2) Uani 1 1 d .
O1 O 0.14687(19) 0.47910(7) 0.12910(17) 0.0210(5) Uani 1 1 d .
O2 O 0.46052(19) 0.74314(7) 0.21375(16) 0.0224(6) Uani 1 1 d .
N3 N 0.1452(3) 0.55863(10) 0.0560(2) 0.0205(7) Uani 1 1 d .
O4 O 0.34749(18) 0.53462(8) 0.25899(17) 0.0256(6) Uani 1 1 d .
O5 O 0.6009(2) 0.79729(7) 0.09233(18) 0.0229(5) Uani 1 1 d .
N6 N 0.4998(3) 0.72371(10) -0.0065(2) 0.0218(7) Uani 1 1 d .
C7 C 0.1058(3) 0.54960(11) 0.4112(3) 0.0207(8) Uani 1 1 d .
H7 H 0.226(3) 0.5512(9) 0.453(2) 0.015(7) Uiso 1 1 d .
C8 C -0.0061(3) 0.55893(11) 0.4857(3) 0.0219(8) Uani 1 1 d .
H8 H 0.031(3) 0.5674(10) 0.576(3) 0.029(8) Uiso 1 1 d .
C9 C 0.0473(3) 0.53748(11) 0.2798(3) 0.0172(7) Uani 1 1 d .
C10 C -0.1210(3) 0.53415(12) 0.2232(3) 0.0210(8) Uani 1 1 d .
H10 H -0.157(3) 0.5244(9) 0.135(2) 0.013(7) Uiso 1 1 d .
C11 C 0.4310(3) 0.67714(12) -0.0143(3) 0.0198(8) Uani 1 1 d .
H11 H 0.476(2) 0.6625(9) 0.072(2) 0.012(7) Uiso 1 1 d .
C12 C 0.7590(3) 0.72624(11) 0.2099(3) 0.0185(7) Uani 1 1 d .
C13 C 0.2435(3) 0.67913(12) -0.0433(3) 0.0209(8) Uani 1 1 d .
H13A H 0.205(2) 0.6970(9) -0.127(2) 0.011(7) Uiso 1 1 d .
H13B H 0.213(3) 0.6954(10) 0.027(3) 0.028(8) Uiso 1 1 d .
C14 C 0.4855(3) 0.65017(12) -0.1219(3) 0.0208(8) Uani 1 1 d .
H14A H 0.604(3) 0.6480(9) -0.100(2) 0.016(7) Uiso 1 1 d .
H14B H 0.453(3) 0.6687(10) -0.204(2) 0.019(8) Uiso 1 1 d .
C15 C 0.9197(4) 0.67810(13) 0.3790(3) 0.0302(9) Uani 1 1 d .
H15 H 0.927(2) 0.6565(10) 0.448(2) 0.010(7) Uiso 1 1 d .
C16 C 0.1580(3) 0.63203(11) -0.0645(3) 0.0206(8) Uani 1 1 d .
C17 C 0.4133(3) 0.60184(11) -0.1453(3) 0.0189(7) Uani 1 1 d .
C18 C 0.2248(3) 0.60492(13) -0.1664(3) 0.0184(7) Uani 1 1 d .
H18A H 0.182(2) 0.6206(9) -0.249(2) 0.011(7) Uiso 1 1 d .
H18B H 0.185(3) 0.5741(10) -0.173(2) 0.011(7) Uiso 1 1 d .
C19 C -0.1736(3) 0.55655(11) 0.4315(3) 0.0201(7) Uani 1 1 d .
C20 C 1.0504(3) 0.72065(12) 0.2388(3) 0.0257(8) Uani 1 1 d .
H20 H 1.149(3) 0.7322(10) 0.215(2) 0.025(8) Uiso 1 1 d .
C21 C -0.2291(3) 0.54386(11) 0.2999(3) 0.0224(8) Uani 1 1 d .
H21 H -0.341(3) 0.5428(10) 0.260(2) 0.024(8) Uiso 1 1 d .
C22 C 0.1827(3) 0.60792(12) 0.0710(3) 0.0222(8) Uani 1 1 d .
H22A H 0.297(3) 0.6077(9) 0.127(2) 0.015(7) Uiso 1 1 d .
H22B H 0.111(3) 0.6254(10) 0.120(2) 0.025(8) Uiso 1 1 d .
C23 C 0.4952(3) 0.56906(12) -0.0328(3) 0.0270(8) Uani 1 1 d .
H23A H 0.4407 0.5390 -0.0472 0.032(9) Uiso 1 1 calc R
H23B H 0.4855 0.5818 0.0519 0.042(10) Uiso 1 1 calc R
H23C H 0.6115 0.5655 -0.0313 0.029(8) Uiso 1 1 calc R
C24 C 0.8994(3) 0.73854(12) 0.1717(3) 0.0230(8) Uani 1 1 d .
H24 H 0.889(3) 0.7592(9) 0.104(2) 0.008(7) Uiso 1 1 d .
C25 C 1.0632(3) 0.69053(12) 0.3432(3) 0.0279(8) Uani 1 1 d .
C26 C 0.4487(4) 0.58298(15) -0.2724(3) 0.0286(9) Uani 1 1 d .
H26A H 0.405(3) 0.6032(11) -0.349(3) 0.035(9) Uiso 1 1 d .
H26B H 0.403(3) 0.5534(11) -0.295(3) 0.026(9) Uiso 1 1 d .
H26C H 0.572(4) 0.5797(11) -0.265(3) 0.052(10) Uiso 1 1 d .
C27 C 0.7682(3) 0.69589(12) 0.3141(3) 0.0247(8) Uani 1 1 d .
H27 H 0.676(3) 0.6852(9) 0.340(2) 0.008(7) Uiso 1 1 d .
C28 C -0.0268(4) 0.63964(15) -0.1205(4) 0.0319(9) Uani 1 1 d .
H28A H -0.050(3) 0.6544(10) -0.211(3) 0.021(8) Uiso 1 1 d .
H28B H -0.062(3) 0.6588(12) -0.061(3) 0.035(10) Uiso 1 1 d .
H28C H -0.089(3) 0.6077(13) -0.142(3) 0.046(10) Uiso 1 1 d .
C29 C -0.2927(3) 0.56794(12) 0.5143(3) 0.0326(9) Uani 1 1 d .
H29A H -0.2376 0.5645 0.6082 0.049 Uiso 1 1 calc R
H29B H -0.3870 0.5470 0.4912 0.049 Uiso 1 1 calc R
H29C H -0.3308 0.5997 0.4969 0.049 Uiso 1 1 calc R
C30 C 1.2285(3) 0.67147(13) 0.4161(3) 0.0435(10) Uani 1 1 d .
H30A H 1.2323 0.6384 0.3985 0.065 Uiso 1 1 calc R
H30B H 1.2447 0.6765 0.5114 0.065 Uiso 1 1 calc R
H30C H 1.3156 0.6871 0.3857 0.065 Uiso 1 1 calc R
H31 H 0.062(3) 0.5505(10) 0.002(2) 0.012(8) Uiso 1 1 d .
H32 H 0.508(3) 0.7372(12) -0.076(3) 0.043(11) Uiso 1 1 d .

loop_
_atom_site_aniso_label
_atom_site_aniso_U_11
_atom_site_aniso_U_22
_atom_site_aniso_U_33
_atom_site_aniso_U_23
_atom_site_aniso_U_13
_atom_site_aniso_U_12
S1 0.0160(4) 0.0252(6) 0.0193(4) -0.0027(4) 0.0070(3) -0.0034(3)
S2 0.0185(4) 0.0211(6) 0.0185(4) -0.0022(4) 0.0052(3) -0.0008(4)
O1 0.0210(10) 0.0206(15) 0.0227(12) -0.0052(10) 0.0077(8) -0.0029(9)
O2 0.0189(10) 0.0311(17) 0.0194(11) -0.0036(10) 0.0091(8) -0.0027(9)
N3 0.0205(14) 0.026(2) 0.0154(15) -0.0013(13) 0.0051(11) -0.0085(13)
O4 0.0140(10) 0.0362(18) 0.0261(12) -0.0041(11) 0.0042(8) -0.0035(9)
O5 0.0247(10) 0.0165(16) 0.0266(12) 0.0001(10) 0.0046(8) -0.0011(10)
N6 0.0280(14) 0.025(2) 0.0123(16) -0.0016(13) 0.0040(11) -0.0099(12)
C7 0.0186(16) 0.022(2) 0.0199(18) 0.0004(15) 0.0017(13) -0.0027(14)
C8 0.0257(17) 0.028(2) 0.0122(17) -0.0032(15) 0.0046(13) 0.0012(14)
C9 0.0192(15) 0.018(2) 0.0156(17) -0.0004(14) 0.0069(12) -0.0023(13)
C10 0.0236(16) 0.026(2) 0.0149(18) -0.0035(15) 0.0070(13) -0.0013(14)
C11 0.0209(16) 0.022(2) 0.0165(18) 0.0026(15) 0.0052(13) -0.0013(14)
C12 0.0196(15) 0.021(2) 0.0144(17) -0.0060(14) 0.0031(12) -0.0031(13)
C13 0.0249(17) 0.016(2) 0.024(2) 0.0014(16) 0.0094(14) 0.0049(14)
C14 0.0165(16) 0.028(3) 0.0194(19) 0.0003(16) 0.0065(13) 0.0005(15)
C15 0.034(2) 0.022(3) 0.032(2) 0.0066(18) 0.0031(15) 0.0014(16)
C16 0.0158(15) 0.024(2) 0.0234(18) -0.0022(15) 0.0079(12) -0.0002(14)
C17 0.0211(15) 0.020(2) 0.0170(17) -0.0006(15) 0.0071(12) -0.0003(14)
C18 0.0244(16) 0.011(2) 0.0170(18) 0.0005(15) 0.0006(13) -0.0014(15)
C19 0.0276(17) 0.018(2) 0.0167(17) 0.0019(14) 0.0095(13) -0.0002(14)
C20 0.0198(17) 0.030(3) 0.027(2) -0.0102(17) 0.0057(14) -0.0034(15)
C21 0.0155(16) 0.030(2) 0.0212(19) 0.0020(15) 0.0035(13) 0.0002(14)
C22 0.0188(17) 0.025(2) 0.0251(19) -0.0074(16) 0.0093(14) -0.0038(15)
C23 0.0248(17) 0.030(3) 0.028(2) 0.0053(17) 0.0095(13) 0.0090(17)
C24 0.0267(17) 0.028(3) 0.0155(18) -0.0003(16) 0.0069(14) -0.0024(15)
C25 0.0234(17) 0.021(2) 0.035(2) -0.0096(17) -0.0015(14) 0.0004(14)
C26 0.036(2) 0.027(3) 0.027(2) -0.0032(19) 0.0152(16) -0.0004(19)
C27 0.0205(17) 0.024(2) 0.030(2) -0.0003(16) 0.0066(14) -0.0040(15)
C28 0.0235(18) 0.025(3) 0.047(3) 0.001(2) 0.0071(17) 0.0008(17)
C29 0.0281(17) 0.045(3) 0.0287(19) -0.0048(18) 0.0143(14) 0.0045(16)
C30 0.0236(17) 0.034(3) 0.064(3) 0.005(2) -0.0069(15) 0.0024(16)

loop_
_atom_type_symbol
_atom_type_description
_atom_type_scat_dispersion_real
_atom_type_scat_dispersion_imag
_atom_type_scat_source
C C 0.0033 0.0016 'International Tables Vol C Tables 4.2.6.8 and 6.1.1.4'
H H 0.0000 0.0000 'International Tables Vol C Tables 4.2.6.8 and 6.1.1.4'
N N 0.0061 0.0033 'International Tables Vol C Tables 4.2.6.8 and 6.1.1.4'
O O 0.0106 0.0060 'International Tables Vol C Tables 4.2.6.8 and 6.1.1.4'
S S 0.1246 0.1234 'International Tables Vol C Tables 4.2.6.8 and 6.1.1.4'

loop_
_geom_angle_atom_site_label_1
_geom_angle_atom_site_label_2
_geom_angle_atom_site_label_3
_geom_angle
O4 S1 O1 119.25(12)
O4 S1 N3 108.18(13)
O1 S1 N3 105.83(13)
O4 S1 C9 107.61(12)
O1 S1 C9 107.37(12)
N3 S1 C9 108.20(13)
O5 S2 O2 119.79(12)
O5 S2 N6 106.70(14)
O2 S2 N6 108.20(12)
O5 S2 C12 107.96(13)
O2 S2 C12 105.71(12)
N6 S2 C12 108.02(14)
C22 N3 S1 121.1(2)
C22 N3 H31 119(2)
S1 N3 H31 110.8(19)
C11 N6 S2 124.3(2)
C11 N6 H32 120(2)
S2 N6 H32 116(2)
C9 C7 C8 118.8(2)
C9 C7 H7 121.3(13)
C8 C7 H7 119.9(13)
C19 C8 C7 121.6(3)
C19 C8 H8 118.1(15)
C7 C8 H8 120.3(15)
C7 C9 C10 120.7(2)
C7 C9 S1 120.43(19)
C10 C9 S1 118.8(2)
C21 C10 C9 119.0(3)
C21 C10 H10 122.2(13)
C9 C10 H10 118.7(13)
N6 C11 C13 110.4(3)
N6 C11 C14 109.2(2)
C13 C11 C14 110.9(2)
N6 C11 H11 107.0(15)
C13 C11 H11 110.0(12)
C14 C11 H11 109.4(15)
C24 C12 C27 120.4(3)
C24 C12 S2 119.1(2)
C27 C12 S2 120.4(2)
C11 C13 C16 114.6(3)
C11 C13 H13A 106.9(12)
C16 C13 H13A 107.4(15)
C11 C13 H13B 109.0(15)
C16 C13 H13B 110.1(17)
H13A C13 H13B 109(2)
C17 C14 C11 114.2(2)
C17 C14 H14A 108.8(16)
C11 C14 H14A 109.7(14)
C17 C14 H14B 110.6(16)
C11 C14 H14B 106.6(16)
H14A C14 H14B 106.7(19)
C27 C15 C25 121.5(3)
C27 C15 H15 119.7(13)
C25 C15 H15 118.7(13)
C28 C16 C13 108.6(3)
C28 C16 C18 108.7(3)
C13 C16 C18 108.6(2)
C28 C16 C22 107.8(2)
C13 C16 C22 108.7(2)
C18 C16 C22 114.3(3)
C14 C17 C26 108.3(3)
C14 C17 C23 111.4(3)
C26 C17 C23 107.1(3)
C14 C17 C18 108.7(3)
C26 C17 C18 108.1(2)
C23 C17 C18 113.1(2)
C16 C18 C17 118.0(2)
C16 C18 H18A 104.9(15)
C17 C18 H18A 107.2(13)
C16 C18 H18B 110.7(14)
C17 C18 H18B 106.5(14)
H18A C18 H18B 109(2)
C8 C19 C21 118.4(2)
C8 C19 C29 120.5(3)
C21 C19 C29 121.2(2)
C25 C20 C24 121.2(3)
C25 C20 H20 120.8(15)
C24 C20 H20 117.8(15)
C10 C21 C19 121.5(2)
C10 C21 H21 118.3(15)
C19 C21 H21 120.2(15)
N3 C22 C16 111.6(2)
N3 C22 H22A 102.0(16)
C16 C22 H22A 115.6(14)
N3 C22 H22B 113.7(16)
C16 C22 H22B 105.8(15)
H22A C22 H22B 108(2)
C17 C23 H23A 109.5
C17 C23 H23B 109.5
H23A C23 H23B 109.5
C17 C23 H23C 109.5
H23A C23 H23C 109.5
H23B C23 H23C 109.5
C12 C24 C20 119.7(3)
C12 C24 H24 118.1(14)
C20 C24 H24 122.2(14)
C20 C25 C15 118.2(3)
C20 C25 C30 120.7(3)
C15 C25 C30 121.1(3)
C17 C26 H26A 112.1(18)
C17 C26 H26B 112.3(17)
H26A C26 H26B 107(2)
C17 C26 H26C 112.1(16)
H26A C26 H26C 107(2)
H26B C26 H26C 106(2)
C15 C27 C12 119.0(3)
C15 C27 H27 117.6(15)
C12 C27 H27 123.3(14)
C16 C28 H28A 110.8(13)
C16 C28 H28B 106.8(17)
H28A C28 H28B 110(3)
C16 C28 H28C 110.5(17)
H28A C28 H28C 102(2)
H28B C28 H28C 116(2)
C19 C29 H29A 109.5
C19 C29 H29B 109.5
H29A C29 H29B 109.5
C19 C29 H29C 109.5
H29A C29 H29C 109.5
H29B C29 H29C 109.5
C25 C30 H30A 109.5
C25 C30 H30B 109.5
H30A C30 H30B 109.5
C25 C30 H30C 109.5
H30A C30 H30C 109.5
H30B C30 H30C 109.5

loop_
_geom_bond_atom_site_label_1
_geom_bond_atom_site_label_2
_geom_bond_distance
S1 O4 1.4320(17)
S1 O1 1.442(2)
S1 N3 1.608(3)
S1 C9 1.765(3)
S2 O5 1.436(2)
S2 O2 1.4480(17)
S2 N6 1.597(3)
S2 C12 1.763(3)
N3 C22 1.468(4)
N3 H31 0.82(2)
N6 C11 1.467(4)
N6 H32 0.84(3)
C7 C9 1.382(3)
C7 C8 1.389(4)
C7 H7 1.00(2)
C8 C19 1.382(3)
C8 H8 0.95(3)
C9 C10 1.394(3)
C10 C21 1.381(4)
C10 H10 0.93(2)
C11 C13 1.530(4)
C11 C14 1.530(4)
C11 H11 0.98(2)
C12 C24 1.384(4)
C12 C27 1.388(4)
C13 C16 1.537(4)
C13 H13A 1.00(2)
C13 H13B 0.96(3)
C14 C17 1.526(4)
C14 H14A 0.97(2)
C14 H14B 0.99(3)
C15 C27 1.385(4)
C15 C25 1.396(4)
C15 H15 0.94(2)
C16 C28 1.533(4)
C16 C18 1.538(4)
C16 C22 1.546(4)
C17 C26 1.532(4)
C17 C23 1.535(4)
C17 C18 1.547(4)
C18 H18A 0.96(2)
C18 H18B 0.95(3)
C19 C21 1.386(4)
C19 C29 1.513(4)
C20 C25 1.381(4)
C20 C24 1.389(4)
C20 H20 0.98(2)
C21 H21 0.93(2)
C22 H22A 0.99(2)
C22 H22B 1.02(3)
C23 H23A 0.9800
C23 H23B 0.9800
C23 H23C 0.9800
C24 H24 0.91(2)
C25 C30 1.513(4)
C26 H26A 0.99(3)
C26 H26B 0.95(3)
C26 H26C 1.02(3)
C27 H27 0.94(2)
C28 H28A 1.01(3)
C28 H28B 0.93(3)
C28 H28C 1.06(3)
C29 H29A 0.9800
C29 H29B 0.9800
C29 H29C 0.9800
C30 H30A 0.9800
C30 H30B 0.9800
C30 H30C 0.9800

loop_
_cod_related_entry_id
_cod_related_entry_database
_cod_related_entry_code
1 ChemSpider 3717228
